data_7025108
loop_
_publ_author_name
'Klingele, Julia'
'Kaase, Dominic'
'Hilgert, Jakob'
'Steinfeld, Gunther'
'Klingele, Marco H.'
'Lach, Jochen'

_publ_section_title
;
 Triazolopyridines as ligands: structural diversity in iron(II),
 cobalt(II), nickel(II) and copper(II) complexes of
 3-(2-pyridyl)-[1,2,4]triazolo[4,3-a]- pyridine (L&#x00B9;&#x2070;) and
 spin crossover in [Fe(II)(L&#x00B9;&#x2070;)&#x2082;(NCS)&#x2082;].
;
_journal_issue 19
_journal_name_full 'Dalton transactions (Cambridge, England : 2003)'
_journal_page_first 4495
_journal_page_last 4507
_journal_paper_doi 10.1039/b925107c
_journal_volume 39
_journal_year 2010
_chemical_formula_moiety
;
2(C33 H24 Fe N12), 1.75(C5 H12 O), 4(C F3 O3 S), 3(C2 H3 N),
;
_chemical_formula_sum 'C84.75 H78.48 F12 Fe2 N27 O14 S4'
_chemical_formula_weight 2167.17
_chemical_name_systematic
;
?
;
_space_group_IT_number 2
_symmetry_cell_setting triclinic
_symmetry_space_group_name_Hall '-P 1'
_symmetry_space_group_name_H-M 'P -1'
_atom_sites_solution_hydrogens geom
_atom_sites_solution_primary direct
_atom_sites_solution_secondary difmap
_audit_creation_method SHELXL-97
_cell_angle_alpha 103.77(3)
_cell_angle_beta 105.46(3)
_cell_angle_gamma 99.56(3)
_cell_formula_units_Z 1
_cell_length_a 13.508(3)
_cell_length_b 13.547(3)
_cell_length_c 15.078(3)
_cell_measurement_reflns_used 8515
_cell_measurement_temperature 150(2)
_cell_measurement_theta_max 24.74
_cell_measurement_theta_min 3.04
_cell_volume 2504.1(12)
_computing_structure_refinement 'SHELXL-97 (Sheldrick, 1997)'
_computing_structure_solution 'SHELXS-97 (Sheldrick, 1990)'
_diffrn_ambient_temperature 150(2)
_diffrn_measured_fraction_theta_full 0.996
_diffrn_measured_fraction_theta_max 0.996
_diffrn_measurement_device_type 'Rigaku R-Axis SPIDER'
_diffrn_measurement_method '\w scans'
_diffrn_radiation_monochromator graphite
_diffrn_radiation_source 'fine-focus sealed tube'
_diffrn_radiation_type MoK\a
_diffrn_radiation_wavelength 0.71073
_diffrn_reflns_av_R_equivalents 0.1085
_diffrn_reflns_av_sigmaI/netI 0.0875
_diffrn_reflns_limit_h_max 15
_diffrn_reflns_limit_h_min -15
_diffrn_reflns_limit_k_max 15
_diffrn_reflns_limit_k_min -15
_diffrn_reflns_limit_l_max 17
_diffrn_reflns_limit_l_min -17
_diffrn_reflns_number 38719
_diffrn_reflns_theta_full 24.74
_diffrn_reflns_theta_max 24.74
_diffrn_reflns_theta_min 3.04
_exptl_absorpt_coefficient_mu 0.469
_exptl_absorpt_correction_T_max 0.9724
_exptl_absorpt_correction_T_min 0.9121
_exptl_absorpt_correction_type multi-scan
_exptl_absorpt_process_details
;
March 2001 T Higashi
;
_exptl_crystal_colour red
_exptl_crystal_density_diffrn 1.437
_exptl_crystal_density_method 'not measured'
_exptl_crystal_description plate
_exptl_crystal_F_000 1112
_exptl_crystal_size_max 0.20
_exptl_crystal_size_mid 0.15
_exptl_crystal_size_min 0.06
_refine_diff_density_max 1.185
_refine_diff_density_min -0.926
_refine_diff_density_rms 0.096
_refine_ls_extinction_method none
_refine_ls_goodness_of_fit_ref 1.044
_refine_ls_hydrogen_treatment constr
_refine_ls_matrix_type full
_refine_ls_number_parameters 703
_refine_ls_number_reflns 8515
_refine_ls_number_restraints 58
_refine_ls_restrained_S_all 1.071
_refine_ls_R_factor_all 0.1477
_refine_ls_R_factor_gt 0.0889
_refine_ls_shift/su_max 0.000
_refine_ls_shift/su_mean 0.000
_refine_ls_structure_factor_coef Fsqd
_refine_ls_weighting_details 'calc w=1/[\s^2^(Fo^2^)+(0.1681P)^2^+0.0000P] where P=(Fo^2^+2Fc^2^)/3'
_refine_ls_weighting_scheme calc
_refine_ls_wR_factor_gt 0.2356
_refine_ls_wR_factor_ref 0.2798
_reflns_number_gt 4847
_reflns_number_total 8515
_reflns_threshold_expression >2sigma(I)
_cod_data_source_file b925107c.txt
_cod_data_source_block jmk09_2
_cod_depositor_comments
;
The following automatic conversions were performed:

'_exptl_absorpt_correction_type' value 'Multi-scan' changed to
'multi-scan' according to
/home/saulius/struct/CIF-dictionaries/cif_core.dic dictionary named
'cif_core.dic' version 2.4.2 from 2011-04-26.

Automatic conversion script
Id: cif_fix_values 1891 2012-01-12 08:04:46Z andrius 
;
_cod_original_cell_volume 2504.3(9)
_cod_original_sg_symbol_H-M P-1
_cod_database_code 7025108

loop_
_symmetry_equiv_pos_as_xyz
'x, y, z'
'-x, -y, -z'

loop_
_atom_site_label
_atom_site_type_symbol
_atom_site_fract_x
_atom_site_fract_y
_atom_site_fract_z
_atom_site_U_iso_or_equiv
_atom_site_adp_type
_atom_site_occupancy
_atom_site_symmetry_multiplicity
_atom_site_calc_flag
_atom_site_refinement_flags
_atom_site_disorder_assembly
_atom_site_disorder_group
Fe1 Fe 0.75867(6) 0.75961(6) 0.52922(7) 0.0404(3) Uani 1 1 d . . .
N101 N 0.8032(4) 0.8691(4) 0.6555(4) 0.0460(13) Uani 1 1 d . . .
N102 N 0.6288(4) 0.8047(4) 0.5181(4) 0.0449(13) Uani 1 1 d . . .
N103 N 0.5319(4) 0.7702(4) 0.4491(4) 0.0457(13) Uani 1 1 d . . .
N104 N 0.5317(4) 0.9011(4) 0.5709(4) 0.0484(14) Uani 1 1 d . . .
C101 C 0.8970(5) 0.8975(5) 0.7234(6) 0.0554(18) Uani 1 1 d . . .
H101 H 0.9502 0.8626 0.7133 0.066 Uiso 1 1 calc R . .
C102 C 0.9191(6) 0.9750(6) 0.8068(6) 0.067(2) Uani 1 1 d . . .
H102 H 0.9863 0.9915 0.8548 0.080 Uiso 1 1 calc R . .
C103 C 0.8443(7) 1.0308(7) 0.8230(7) 0.077(2) Uani 1 1 d . . .
H103 H 0.8600 1.0864 0.8805 0.093 Uiso 1 1 calc R . .
C104 C 0.7494(6) 1.0032(6) 0.7543(6) 0.067(2) Uani 1 1 d . . .
H104 H 0.6963 1.0390 0.7631 0.080 Uiso 1 1 calc R . .
C105 C 0.7289(5) 0.9223(5) 0.6702(5) 0.0472(16) Uani 1 1 d . . .
C106 C 0.6310(5) 0.8812(5) 0.5916(5) 0.0436(15) Uani 1 1 d . . .
C107 C 0.4712(5) 0.8290(5) 0.4817(5) 0.0434(15) Uani 1 1 d . . .
C108 C 0.3645(5) 0.8254(5) 0.4416(6) 0.0556(18) Uani 1 1 d . . .
H108 H 0.3230 0.7759 0.3814 0.067 Uiso 1 1 calc R . .
C109 C 0.3213(6) 0.8945(5) 0.4905(6) 0.0573(19) Uani 1 1 d . . .
H109 H 0.2486 0.8935 0.4650 0.069 Uiso 1 1 calc R . .
C110 C 0.3854(5) 0.9686(5) 0.5805(6) 0.0561(19) Uani 1 1 d . . .
H110 H 0.3549 1.0176 0.6136 0.067 Uiso 1 1 calc R . .
C111 C 0.4871(5) 0.9708(5) 0.6193(5) 0.0509(17) Uani 1 1 d . . .
H111 H 0.5282 1.0202 0.6798 0.061 Uiso 1 1 calc R . .
N201 N 0.8063(4) 0.8569(4) 0.4606(4) 0.0438(13) Uani 1 1 d . . .
N202 N 0.7071(4) 0.6669(4) 0.4001(4) 0.0417(12) Uani 1 1 d . . .
N203 N 0.6515(4) 0.5647(4) 0.3614(4) 0.0436(13) Uani 1 1 d . . .
N204 N 0.6848(4) 0.6301(4) 0.2462(4) 0.0472(13) Uani 1 1 d . . .
C201 C 0.8587(5) 0.9586(5) 0.4999(6) 0.0501(17) Uani 1 1 d . . .
H201 H 0.8766 0.9886 0.5675 0.060 Uiso 1 1 calc R . .
C202 C 0.8875(5) 1.0212(6) 0.4469(7) 0.062(2) Uani 1 1 d . . .
H202 H 0.9251 1.0924 0.4780 0.075 Uiso 1 1 calc R . .
C203 C 0.8614(6) 0.9802(6) 0.3483(7) 0.068(2) Uani 1 1 d . . .
H203 H 0.8787 1.0230 0.3104 0.082 Uiso 1 1 calc R . .
C204 C 0.8093(5) 0.8746(5) 0.3058(6) 0.0557(18) Uani 1 1 d . . .
H204 H 0.7921 0.8432 0.2384 0.067 Uiso 1 1 calc R . .
C205 C 0.7829(5) 0.8163(5) 0.3641(6) 0.0488(17) Uani 1 1 d . . .
C206 C 0.7264(5) 0.7062(5) 0.3326(5) 0.0417(15) Uani 1 1 d . . .
C207 C 0.6378(5) 0.5429(5) 0.2677(5) 0.0475(16) Uani 1 1 d . . .
C208 C 0.5853(5) 0.4488(5) 0.1931(6) 0.0559(18) Uani 1 1 d . . .
H208 H 0.5519 0.3893 0.2067 0.067 Uiso 1 1 calc R . .
C209 C 0.5831(7) 0.4441(6) 0.1021(6) 0.072(2) Uani 1 1 d . . .
H209 H 0.5474 0.3816 0.0509 0.086 Uiso 1 1 calc R . .
C210 C 0.6359(7) 0.5357(7) 0.0834(6) 0.074(2) Uani 1 1 d . . .
H210 H 0.6359 0.5313 0.0195 0.089 Uiso 1 1 calc R . .
C211 C 0.6844(6) 0.6257(6) 0.1527(6) 0.0612(19) Uani 1 1 d . . .
H211 H 0.7178 0.6851 0.1390 0.073 Uiso 1 1 calc R . .
N301 N 0.7156(4) 0.6452(4) 0.5828(4) 0.0404(12) Uani 1 1 d . . .
N302 N 0.8876(4) 0.7121(4) 0.5546(4) 0.0425(12) Uani 1 1 d . . .
N303 N 0.9846(4) 0.7462(4) 0.5455(4) 0.0460(13) Uani 1 1 d . . .
N304 N 0.9815(4) 0.6053(4) 0.6002(4) 0.0389(12) Uani 1 1 d . . .
C301 C 0.6201(5) 0.6136(5) 0.5926(5) 0.0446(15) Uani 1 1 d . . .
H301 H 0.5689 0.6528 0.5786 0.054 Uiso 1 1 calc R . .
C302 C 0.5934(5) 0.5269(5) 0.6220(5) 0.0468(16) Uani 1 1 d . . .
H302 H 0.5254 0.5077 0.6284 0.056 Uiso 1 1 calc R . .
C303 C 0.6652(5) 0.4688(5) 0.6417(5) 0.0504(17) Uani 1 1 d . . .
H303 H 0.6476 0.4087 0.6618 0.060 Uiso 1 1 calc R . .
C304 C 0.7645(5) 0.4989(5) 0.6321(5) 0.0468(16) Uani 1 1 d . . .
H304 H 0.8157 0.4595 0.6453 0.056 Uiso 1 1 calc R . .
C305 C 0.7874(4) 0.5872(4) 0.6031(5) 0.0386(14) Uani 1 1 d . . .
C306 C 0.8857(4) 0.6303(4) 0.5875(5) 0.0386(14) Uani 1 1 d . . .
C307 C 1.0401(4) 0.6805(5) 0.5721(5) 0.0419(15) Uani 1 1 d . . .
C308 C 1.1462(5) 0.6777(5) 0.5770(5) 0.0462(16) Uani 1 1 d . . .
H308 H 1.1886 0.7277 0.5589 0.055 Uiso 1 1 calc R . .
C309 C 1.1849(5) 0.6019(5) 0.6079(5) 0.0516(18) Uani 1 1 d . . .
H309 H 1.2556 0.5987 0.6120 0.062 Uiso 1 1 calc R . .
C310 C 1.1220(5) 0.5274(5) 0.6343(5) 0.0492(16) Uani 1 1 d . . .
H310 H 1.1518 0.4751 0.6557 0.059 Uiso 1 1 calc R . .
C311 C 1.0211(5) 0.5274(5) 0.6303(5) 0.0445(15) Uani 1 1 d . . .
H311 H 0.9794 0.4760 0.6474 0.053 Uiso 1 1 calc R . .
S10 S 1.03480(13) 0.72308(13) 0.29322(15) 0.0559(5) Uani 1 1 d D . .
O11 O 0.9292(4) 0.6684(4) 0.2734(5) 0.0829(18) Uani 1 1 d D . .
O12 O 1.0541(5) 0.8347(4) 0.3103(5) 0.0863(19) Uani 1 1 d D . .
O13 O 1.1107(4) 0.6913(4) 0.3606(4) 0.0736(16) Uani 1 1 d D . .
C11 C 1.0611(10) 0.6761(9) 0.1854(8) 0.108(4) Uani 1 1 d D . .
F11 F 1.1639(7) 0.7225(7) 0.1937(6) 0.166(3) Uani 1 1 d D . .
F12 F 1.0095(9) 0.6958(8) 0.1126(6) 0.198(5) Uani 1 1 d D . .
F13 F 1.0569(8) 0.5731(6) 0.1647(6) 0.179(4) Uani 1 1 d D . .
S20 S 0.5360(4) 1.1784(3) 0.8737(3) 0.1430(15) Uani 1 1 d D . .
O21 O 0.4418(13) 1.167(3) 0.8017(19) 0.50(3) Uani 0.757(14) 1 d PD A 1
O22 O 0.5568(15) 1.2098(9) 0.9795(8) 0.143(6) Uani 0.757(14) 1 d PD A 1
O23 O 0.5804(14) 1.0927(11) 0.8544(8) 0.197(8) Uani 0.757(14) 1 d PD A 1
O24 O 0.6191(9) 1.1596(9) 0.9150(10) 0.012(5) Uani 0.243(14) 1 d PDU A 2
O25 O 0.4300(13) 1.1466(16) 0.7939(12) 0.061(7) Uani 0.243(14) 1 d PDU A 2
O26 O 0.495(3) 1.223(3) 0.953(2) 0.19(4) Uani 0.243(14) 1 d PD A 2
C21 C 0.5911(8) 1.2879(11) 0.8464(8) 0.136(6) Uani 1 1 d D A .
F21 F 0.6869(8) 1.3457(6) 0.9121(6) 0.159(3) Uani 1 1 d D . .
F22 F 0.5462(7) 1.3610(7) 0.8524(7) 0.168(3) Uani 1 1 d D . .
F23 F 0.6116(6) 1.2508(7) 0.7630(5) 0.158(3) Uani 1 1 d D . .
N400 N 0.4563(8) 0.7546(7) 0.6876(9) 0.112(3) Uani 1 1 d D . .
C400 C 0.4270(9) 0.8028(8) 0.7397(9) 0.090(3) Uani 1 1 d D . .
C401 C 0.3841(14) 0.8673(12) 0.8089(12) 0.180(7) Uani 1 1 d D . .
H40A H 0.3079 0.8376 0.7921 0.271 Uiso 1 1 calc R . .
H40B H 0.3962 0.9395 0.8055 0.271 Uiso 1 1 calc R . .
H40C H 0.4201 0.8671 0.8745 0.271 Uiso 1 1 calc R . .
N500 N 1.1002(14) 0.7924(18) 0.8062(12) 0.142(10) Uani 0.50 1 d PD . .
C500 C 1.1226(16) 0.739(2) 0.8474(13) 0.152(14) Uani 0.50 1 d PD . .
C501 C 1.1529(19) 0.661(3) 0.8985(17) 0.198(18) Uani 0.50 1 d PD . .
H50A H 1.1680 0.6098 0.8590 0.297 Uiso 0.50 1 d P . .
H50B H 1.1001 0.6436 0.9253 0.297 Uiso 0.50 1 d P . .
H50C H 1.2192 0.7033 0.9542 0.297 Uiso 0.50 1 d P . .
C600 C 0.7797(12) 0.7581(16) -0.0591(11) 0.131(6) Uani 0.875(12) 1 d P B 1
C601 C 0.7154(13) 0.7655(13) -0.1519(10) 0.163(8) Uani 0.875(12) 1 d P B 1
H60A H 0.6444 0.7195 -0.1713 0.244 Uiso 0.875(12) 1 calc PR B 1
H60B H 0.7490 0.7438 -0.2010 0.244 Uiso 0.875(12) 1 calc PR B 1
H60C H 0.7102 0.8380 -0.1451 0.244 Uiso 0.875(12) 1 calc PR B 1
C602 C 0.8804(17) 0.8176(18) -0.0315(18) 0.226(13) Uani 0.875(12) 1 d P B 1
H60D H 0.9206 0.8128 0.0311 0.339 Uiso 0.875(12) 1 calc PR B 1
H60E H 0.8789 0.8908 -0.0264 0.339 Uiso 0.875(12) 1 calc PR B 1
H60F H 0.9142 0.7921 -0.0795 0.339 Uiso 0.875(12) 1 calc PR B 1
C603 C 0.7780(15) 0.6346(16) -0.0728(16) 0.196(10) Uani 0.875(12) 1 d P B 1
H60G H 0.7044 0.5931 -0.0960 0.294 Uiso 0.875(12) 1 calc PR B 1
H60H H 0.8149 0.6258 -0.0108 0.294 Uiso 0.875(12) 1 calc PR B 1
H60I H 0.8136 0.6107 -0.1197 0.294 Uiso 0.875(12) 1 calc PR B 1
O600 O 0.7277(13) 0.7595(14) 0.0065(11) 0.205(7) Uani 0.875(12) 1 d P B 1
C604 C 0.708(2) 0.8708(18) 0.0246(16) 0.259(15) Uani 0.875(12) 1 d P B 1
H60J H 0.6688 0.8809 0.0710 0.388 Uiso 0.875(12) 1 calc PR B 1
H60K H 0.6662 0.8787 -0.0363 0.388 Uiso 0.875(12) 1 calc PR B 1
H60L H 0.7758 0.9231 0.0504 0.388 Uiso 0.875(12) 1 calc PR B 1
O700 O 0.837(2) 0.9134(18) -0.0128(16) 0.068(13) Uani 0.125(12) 1 d PRU B 2
H70A H 0.8750 0.8945 -0.0274 0.102 Uiso 0.12 1 d P B 2
H70B H 0.8655 0.9961 0.0334 0.102 Uiso 0.12 1 d P B 2

loop_
_atom_site_aniso_label
_atom_site_aniso_U_11
_atom_site_aniso_U_22
_atom_site_aniso_U_33
_atom_site_aniso_U_23
_atom_site_aniso_U_13
_atom_site_aniso_U_12
Fe1 0.0292(5) 0.0361(5) 0.0598(7) 0.0159(4) 0.0170(4) 0.0112(4)
N101 0.038(3) 0.036(3) 0.062(4) 0.013(3) 0.014(3) 0.012(2)
N102 0.033(3) 0.041(3) 0.061(4) 0.018(3) 0.013(3) 0.011(2)
N103 0.030(3) 0.055(3) 0.058(4) 0.020(3) 0.013(3) 0.019(2)
N104 0.042(3) 0.042(3) 0.068(4) 0.019(3) 0.021(3) 0.016(2)
C101 0.044(4) 0.043(4) 0.068(5) 0.009(4) 0.006(4) 0.009(3)
C102 0.049(4) 0.065(5) 0.076(6) 0.020(5) 0.004(4) 0.018(4)
C103 0.062(5) 0.067(5) 0.088(7) 0.015(5) 0.007(5) 0.018(4)
C104 0.061(5) 0.054(4) 0.077(6) 0.011(4) 0.014(4) 0.018(4)
C105 0.049(4) 0.038(3) 0.057(4) 0.013(3) 0.021(4) 0.011(3)
C106 0.039(4) 0.038(3) 0.059(4) 0.016(3) 0.020(3) 0.016(3)
C107 0.032(3) 0.039(3) 0.055(4) 0.007(3) 0.014(3) 0.008(3)
C108 0.045(4) 0.054(4) 0.074(5) 0.024(4) 0.019(4) 0.022(3)
C109 0.047(4) 0.055(4) 0.081(6) 0.023(4) 0.027(4) 0.027(3)
C110 0.052(4) 0.047(4) 0.079(5) 0.016(4) 0.032(4) 0.022(3)
C111 0.050(4) 0.045(4) 0.064(5) 0.012(3) 0.028(4) 0.017(3)
N201 0.024(3) 0.040(3) 0.063(4) 0.010(3) 0.009(3) 0.014(2)
N202 0.030(3) 0.039(3) 0.060(4) 0.012(3) 0.019(3) 0.011(2)
N203 0.035(3) 0.039(3) 0.057(4) 0.010(3) 0.017(3) 0.010(2)
N204 0.044(3) 0.047(3) 0.061(4) 0.017(3) 0.028(3) 0.018(2)
C201 0.032(3) 0.039(4) 0.080(5) 0.020(4) 0.017(3) 0.010(3)
C202 0.038(4) 0.048(4) 0.107(7) 0.031(5) 0.027(4) 0.010(3)
C203 0.055(5) 0.069(5) 0.105(8) 0.052(5) 0.037(5) 0.023(4)
C204 0.051(4) 0.055(4) 0.077(5) 0.032(4) 0.032(4) 0.016(3)
C205 0.034(3) 0.048(4) 0.076(5) 0.030(4) 0.022(4) 0.015(3)
C206 0.036(3) 0.044(4) 0.057(4) 0.024(3) 0.024(3) 0.014(3)
C207 0.039(4) 0.048(4) 0.062(5) 0.018(3) 0.020(3) 0.017(3)
C208 0.049(4) 0.051(4) 0.062(5) 0.008(4) 0.015(4) 0.014(3)
C209 0.074(6) 0.062(5) 0.069(6) 0.001(4) 0.016(5) 0.025(4)
C210 0.077(6) 0.089(6) 0.061(5) 0.014(5) 0.029(5) 0.031(5)
C211 0.065(5) 0.070(5) 0.060(5) 0.025(4) 0.027(4) 0.023(4)
N301 0.027(3) 0.046(3) 0.050(3) 0.013(3) 0.014(2) 0.013(2)
N302 0.035(3) 0.038(3) 0.055(3) 0.014(3) 0.017(3) 0.004(2)
N303 0.026(3) 0.044(3) 0.070(4) 0.019(3) 0.018(3) 0.008(2)
N304 0.029(3) 0.036(3) 0.053(3) 0.010(2) 0.016(2) 0.010(2)
C301 0.028(3) 0.051(4) 0.055(4) 0.014(3) 0.015(3) 0.009(3)
C302 0.038(4) 0.050(4) 0.052(4) 0.016(3) 0.016(3) 0.008(3)
C303 0.048(4) 0.050(4) 0.063(5) 0.026(4) 0.027(4) 0.010(3)
C304 0.040(4) 0.042(3) 0.069(5) 0.024(3) 0.025(3) 0.015(3)
C305 0.029(3) 0.041(3) 0.047(4) 0.013(3) 0.014(3) 0.009(2)
C306 0.030(3) 0.036(3) 0.053(4) 0.020(3) 0.011(3) 0.011(2)
C307 0.026(3) 0.041(3) 0.060(4) 0.015(3) 0.015(3) 0.010(3)
C308 0.026(3) 0.042(3) 0.070(5) 0.015(3) 0.018(3) 0.006(3)
C309 0.032(3) 0.049(4) 0.078(5) 0.016(4) 0.023(4) 0.013(3)
C310 0.037(4) 0.045(4) 0.067(5) 0.019(3) 0.015(3) 0.014(3)
C311 0.035(3) 0.042(3) 0.061(4) 0.020(3) 0.015(3) 0.016(3)
S10 0.0412(10) 0.0455(10) 0.0816(14) 0.0200(9) 0.0171(9) 0.0149(7)
O11 0.044(3) 0.073(4) 0.125(5) 0.035(4) 0.016(3) 0.007(3)
O12 0.084(4) 0.041(3) 0.140(6) 0.035(3) 0.037(4) 0.019(3)
O13 0.046(3) 0.076(4) 0.101(4) 0.038(3) 0.014(3) 0.019(3)
C11 0.141(11) 0.102(9) 0.083(8) 0.015(7) 0.046(8) 0.031(8)
F11 0.181(8) 0.192(8) 0.200(9) 0.087(7) 0.142(8) 0.072(6)
F12 0.268(12) 0.224(10) 0.073(5) 0.056(6) 0.005(6) 0.045(8)
F13 0.292(12) 0.110(6) 0.150(7) 0.000(5) 0.109(8) 0.080(7)
S20 0.159(4) 0.108(3) 0.146(3) -0.019(2) 0.077(3) 0.028(2)
O21 0.091(13) 0.77(8) 0.41(4) -0.07(4) -0.079(19) 0.15(3)
O22 0.253(18) 0.094(9) 0.091(8) -0.005(7) 0.107(10) 0.031(9)
O23 0.40(2) 0.187(13) 0.080(8) 0.049(9) 0.096(12) 0.228(15)
O24 0.011(5) 0.012(5) 0.012(5) 0.0035(17) 0.0035(18) 0.0041(15)
O25 0.057(11) 0.060(10) 0.044(10) -0.013(7) 0.016(8) -0.003(7)
O26 0.32(8) 0.12(3) 0.26(7) 0.09(4) 0.22(7) 0.15(5)
C21 0.095(9) 0.288(19) 0.112(10) 0.130(12) 0.063(8) 0.129(12)
F21 0.176(8) 0.159(7) 0.143(7) 0.039(6) 0.057(6) 0.043(6)
F22 0.156(7) 0.189(8) 0.184(9) 0.051(7) 0.065(7) 0.093(7)
F23 0.162(7) 0.242(9) 0.077(4) 0.020(5) 0.061(5) 0.073(6)
N400 0.097(7) 0.084(6) 0.180(11) 0.060(7) 0.057(7) 0.034(5)
C400 0.097(8) 0.071(7) 0.123(10) 0.058(7) 0.042(7) 0.024(5)
C401 0.226(19) 0.164(14) 0.169(16) 0.056(13) 0.107(15) 0.012(13)
N500 0.102(14) 0.27(3) 0.042(10) -0.002(12) -0.005(9) 0.146(17)
C500 0.085(14) 0.34(4) 0.026(10) -0.003(16) -0.009(10) 0.15(2)
C501 0.085(17) 0.44(6) 0.056(15) 0.05(2) 0.007(13) 0.11(3)
C600 0.092(10) 0.203(19) 0.080(10) 0.028(10) 0.025(8) 0.019(11)
C601 0.157(15) 0.172(15) 0.087(11) 0.046(10) -0.026(10) -0.055(12)
C602 0.17(2) 0.21(2) 0.24(3) 0.12(2) -0.018(18) -0.044(17)
C603 0.169(19) 0.179(19) 0.23(2) 0.107(18) 0.043(16) -0.023(15)
O600 0.257(17) 0.228(16) 0.158(12) 0.094(12) 0.096(12) 0.029(14)
C604 0.35(4) 0.22(3) 0.23(3) 0.02(2) 0.18(3) 0.06(3)
O700 0.068(13) 0.068(13) 0.068(13) 0.020(4) 0.022(4) 0.017(3)

loop_
_atom_type_symbol
_atom_type_description
_atom_type_scat_dispersion_real
_atom_type_scat_dispersion_imag
_atom_type_scat_source
C C 0.0033 0.0016 'International Tables Vol C Tables 4.2.6.8 and 6.1.1.4'
H H 0.0000 0.0000 'International Tables Vol C Tables 4.2.6.8 and 6.1.1.4'
N N 0.0061 0.0033 'International Tables Vol C Tables 4.2.6.8 and 6.1.1.4'
O O 0.0106 0.0060 'International Tables Vol C Tables 4.2.6.8 and 6.1.1.4'
F F 0.0171 0.0103 'International Tables Vol C Tables 4.2.6.8 and 6.1.1.4'
S S 0.1246 0.1234 'International Tables Vol C Tables 4.2.6.8 and 6.1.1.4'
Fe Fe 0.3463 0.8444 'International Tables Vol C Tables 4.2.6.8 and 6.1.1.4'

loop_
_geom_angle_atom_site_label_1
_geom_angle_atom_site_label_2
_geom_angle_atom_site_label_3
_geom_angle
N202 Fe1 N302 91.1(2)
N202 Fe1 N102 93.5(2)
N302 Fe1 N102 173.2(2)
N202 Fe1 N101 172.4(2)
N302 Fe1 N101 95.0(2)
N102 Fe1 N101 81.0(2)
N202 Fe1 N301 92.2(2)
N302 Fe1 N301 80.56(19)
N102 Fe1 N301 94.24(19)
N101 Fe1 N301 93.4(2)
N202 Fe1 N201 80.3(2)
N302 Fe1 N201 94.45(19)
N102 Fe1 N201 91.3(2)
N101 Fe1 N201 94.5(2)
N301 Fe1 N201 171.0(2)
C101 N101 C105 118.0(6)
C101 N101 Fe1 127.2(5)
C105 N101 Fe1 114.7(5)
C106 N102 N103 112.1(5)
C106 N102 Fe1 115.5(4)
N103 N102 Fe1 132.3(4)
C107 N103 N102 105.7(5)
C111 N104 C106 133.6(6)
C111 N104 C107 120.3(6)
C106 N104 C107 106.1(5)
N101 C101 C102 122.0(6)
N101 C101 H101 119.0
C102 C101 H101 119.0
C101 C102 C103 120.7(8)
C101 C102 H102 119.6
C103 C102 H102 119.6
C104 C103 C102 117.7(9)
C104 C103 H103 121.1
C102 C103 H103 121.1
C103 C104 C105 120.0(8)
C103 C104 H104 120.0
C105 C104 H104 120.0
N101 C105 C104 121.5(7)
N101 C105 C106 111.6(6)
C104 C105 C106 126.8(6)
N102 C106 N104 106.9(6)
N102 C106 C105 117.1(5)
N104 C106 C105 136.0(6)
N103 C107 C108 130.3(6)
N103 C107 N104 109.1(5)
C108 C107 N104 120.6(5)
C109 C108 C107 118.5(7)
C109 C108 H108 120.8
C107 C108 H108 120.8
C108 C109 C110 119.7(7)
C108 C109 H109 120.2
C110 C109 H109 120.2
C111 C110 C109 121.7(6)
C111 C110 H110 119.1
C109 C110 H110 119.1
C110 C111 N104 119.2(7)
C110 C111 H111 120.4
N104 C111 H111 120.4
C201 N201 C205 117.0(6)
C201 N201 Fe1 126.8(5)
C205 N201 Fe1 116.2(4)
C206 N202 N203 110.7(5)
C206 N202 Fe1 116.7(4)
N203 N202 Fe1 132.6(4)
C207 N203 N202 105.3(5)
C206 N204 C211 133.9(6)
C206 N204 C207 104.4(5)
C211 N204 C207 121.7(6)
N201 C201 C202 123.2(8)
N201 C201 H201 118.4
C202 C201 H201 118.4
C201 C202 C203 119.7(7)
C201 C202 H202 120.2
C203 C202 H202 120.2
C202 C203 C204 118.5(7)
C202 C203 H203 120.8
C204 C203 H203 120.8
C205 C204 C203 118.5(8)
C205 C204 H204 120.8
C203 C204 H204 120.8
N201 C205 C204 123.2(6)
N201 C205 C206 110.4(5)
C204 C205 C206 126.4(7)
N202 C206 N204 108.8(5)
N202 C206 C205 116.3(6)
N204 C206 C205 134.8(6)
N203 C207 N204 110.8(6)
N203 C207 C208 129.7(6)
N204 C207 C208 119.5(6)
C209 C208 C207 119.3(7)
C209 C208 H208 120.4
C207 C208 H208 120.4
C208 C209 C210 119.4(8)
C208 C209 H209 120.3
C210 C209 H209 120.3
C211 C210 C209 122.1(8)
C211 C210 H210 118.9
C209 C210 H210 118.9
C210 C211 N204 118.0(7)
C210 C211 H211 121.0
N204 C211 H211 121.0
C301 N301 C305 117.2(5)
C301 N301 Fe1 126.6(4)
C305 N301 Fe1 115.8(4)
C306 N302 N303 110.6(5)
C306 N302 Fe1 116.3(4)
N303 N302 Fe1 133.1(4)
C307 N303 N302 105.0(5)
C306 N304 C311 133.5(5)
C306 N304 C307 103.6(4)
C311 N304 C307 122.9(5)
N301 C301 C302 122.9(6)
N301 C301 H301 118.5
C302 C301 H301 118.5
C303 C302 C301 119.6(6)
C303 C302 H302 120.2
C301 C302 H302 120.2
C302 C303 C304 119.1(6)
C302 C303 H303 120.5
C304 C303 H303 120.5
C305 C304 C303 118.9(6)
C305 C304 H304 120.6
C303 C304 H304 120.6
N301 C305 C304 122.3(5)
N301 C305 C306 110.5(5)
C304 C305 C306 127.2(5)
N302 C306 N304 109.3(5)
N302 C306 C305 116.6(5)
N304 C306 C305 134.1(5)
N303 C307 N304 111.5(5)
N303 C307 C308 129.9(5)
N304 C307 C308 118.6(5)
C309 C308 C307 118.0(6)
C309 C308 H308 121.0
C307 C308 H308 121.0
C308 C309 C310 121.0(5)
C308 C309 H309 119.5
C310 C309 H309 119.5
C311 C310 C309 122.5(6)
C311 C310 H310 118.7
C309 C310 H310 118.7
C310 C311 N304 116.9(5)
C310 C311 H311 121.6
N304 C311 H311 121.6
O11 S10 O13 113.5(3)
O11 S10 O12 116.6(3)
O13 S10 O12 114.0(4)
O11 S10 C11 103.6(5)
O13 S10 C11 102.5(5)
O12 S10 C11 104.6(5)
F12 C11 F13 109.9(10)
F12 C11 F11 101.4(10)
F13 C11 F11 104.4(10)
F12 C11 S10 117.7(9)
F13 C11 S10 111.6(8)
F11 C11 S10 110.5(8)
O24 S20 O21 158.8(15)
O24 S20 O23 47.0(8)
O21 S20 O23 112.1(15)
O24 S20 O22 69.3(9)
O21 S20 O22 127.8(14)
O23 S20 O22 105.0(8)
O24 S20 O26 104.5(15)
O21 S20 O26 93(2)
O23 S20 O26 132.7(15)
O24 S20 O25 151.2(10)
O23 S20 O25 104.2(11)
O22 S20 O25 128.4(11)
O26 S20 O25 95.5(16)
O24 S20 C21 97.8(6)
O21 S20 C21 88.9(14)
O23 S20 C21 115.6(8)
O22 S20 C21 106.8(7)
O26 S20 C21 103.6(16)
O25 S20 C21 97.4(9)
F22 C21 F23 117.6(9)
F22 C21 F21 96.0(12)
F23 C21 F21 105.4(8)
F22 C21 S20 117.3(8)
F23 C21 S20 105.9(10)
F21 C21 S20 114.2(7)
N400 C400 C401 178.5(16)
C400 C401 H40A 109.5
C400 C401 H40B 109.5
H40A C401 H40B 109.5
C400 C401 H40C 109.5
H40A C401 H40C 109.5
H40B C401 H40C 109.5
N500 C500 C501 176(2)
C500 C501 H50A 109.5
C500 C501 H50B 107.1
H50A C501 H50B 118.5
C500 C501 H50C 103.6
H50A C501 H50C 110.2
H50B C501 H50C 106.9
O600 C600 C602 119.7(19)
O600 C600 C601 113.9(15)
C602 C600 C601 111.3(17)
O600 C600 C603 91.4(16)
C602 C600 C603 111.2(18)
C601 C600 C603 107.1(15)
C600 C601 H60A 109.5
C600 C601 H60B 109.5
H60A C601 H60B 109.5
C600 C601 H60C 109.5
H60A C601 H60C 109.5
H60B C601 H60C 109.5
C600 C602 H60D 109.5
C600 C602 H60E 109.5
H60D C602 H60E 109.5
C600 C602 H60F 109.5
H60D C602 H60F 109.5
H60E C602 H60F 109.5
C600 C602 H70A 106.8
H60D C602 H70A 111.1
H60F C602 H70A 110.5
C600 C603 H60G 109.5
C600 C603 H60H 109.5
H60G C603 H60H 109.5
C600 C603 H60I 109.5
H60G C603 H60I 109.5
H60H C603 H60I 109.5
C600 O600 C604 101.8(15)
O600 C604 H60J 109.5
O600 C604 H60K 109.5
H60J C604 H60K 109.5
O600 C604 H60L 109.5
H60J C604 H60L 109.5
H60K C604 H60L 109.5
H70A O700 H70B 113.4

loop_
_geom_bond_atom_site_label_1
_geom_bond_atom_site_label_2
_geom_bond_distance
Fe1 N202 1.917(5)
Fe1 N302 1.930(5)
Fe1 N102 1.931(5)
Fe1 N101 1.983(6)
Fe1 N301 1.985(5)
Fe1 N201 1.986(5)
N101 C101 1.326(9)
N101 C105 1.364(8)
N102 C106 1.315(8)
N102 N103 1.362(7)
N103 C107 1.339(7)
N104 C111 1.372(8)
N104 C106 1.381(8)
N104 C107 1.398(8)
C101 C102 1.357(10)
C101 H101 0.9500
C102 C103 1.396(11)
C102 H102 0.9500
C103 C104 1.343(11)
C103 H103 0.9500
C104 C105 1.391(10)
C104 H104 0.9500
C105 C106 1.439(9)
C107 C108 1.394(9)
C108 C109 1.357(9)
C108 H108 0.9500
C109 C110 1.427(10)
C109 H109 0.9500
C110 C111 1.334(10)
C110 H110 0.9500
C111 H111 0.9500
N201 C201 1.348(8)
N201 C205 1.354(9)
N202 C206 1.320(8)
N202 N203 1.363(7)
N203 C207 1.326(9)
N204 C206 1.362(8)
N204 C211 1.394(9)
N204 C207 1.396(8)
C201 C202 1.374(10)
C201 H201 0.9500
C202 C203 1.380(11)
C202 H202 0.9500
C203 C204 1.394(11)
C203 H203 0.9500
C204 C205 1.388(9)
C204 H204 0.9500
C205 C206 1.458(9)
C207 C208 1.409(10)
C208 C209 1.351(11)
C208 H208 0.9500
C209 C210 1.452(11)
C209 H209 0.9500
C210 C211 1.331(11)
C210 H210 0.9500
C211 H211 0.9500
N301 C301 1.349(7)
N301 C305 1.365(7)
N302 C306 1.317(7)
N302 N303 1.369(6)
N303 C307 1.323(7)
N304 C306 1.368(7)
N304 C311 1.375(7)
N304 C307 1.400(7)
C301 C302 1.377(9)
C301 H301 0.9500
C302 C303 1.363(9)
C302 H302 0.9500
C303 C304 1.391(8)
C303 H303 0.9500
C304 C305 1.384(8)
C304 H304 0.9500
C305 C306 1.461(8)
C307 C308 1.423(8)
C308 C309 1.349(9)
C308 H308 0.9500
C309 C310 1.409(9)
C309 H309 0.9500
C310 C311 1.347(8)
C310 H310 0.9500
C311 H311 0.9500
S10 O11 1.410(5)
S10 O13 1.437(5)
S10 O12 1.438(5)
S10 C11 1.751(10)
C11 F12 1.247(12)
C11 F13 1.344(11)
C11 F11 1.385(12)
S20 O24 1.229(10)
S20 O21 1.392(14)
S20 O23 1.398(9)
S20 O22 1.484(10)
S20 O26 1.488(15)
S20 O25 1.520(14)
S20 C21 1.735(12)
C21 F22 1.242(11)
C21 F23 1.358(11)
C21 F21 1.371(12)
N400 C400 1.098(12)
C400 C401 1.500(16)
C401 H40A 0.9800
C401 H40B 0.9800
C401 H40C 0.9800
N500 C500 1.09(2)
C500 C501 1.50(2)
C501 H50A 0.8916
C501 H50B 0.9325
C501 H50C 1.0177
C600 O600 1.356(18)
C600 C602 1.36(2)
C600 C601 1.473(19)
C600 C603 1.63(2)
C601 H60A 0.9800
C601 H60B 0.9800
C601 H60C 0.9800
C602 H60D 0.9800
C602 H60E 0.9800
C602 H60F 0.9800
C602 H70A 1.0446
C603 H60G 0.9800
C603 H60H 0.9800
C603 H60I 0.9800
O600 C604 1.55(2)
C604 H60J 0.9800
C604 H60K 0.9800
C604 H60L 0.9800
O700 H70A 0.6701
O700 H70B 1.1098

loop_
_geom_torsion_atom_site_label_1
_geom_torsion_atom_site_label_2
_geom_torsion_atom_site_label_3
_geom_torsion_atom_site_label_4
_geom_torsion
N302 Fe1 N101 C101 5.4(6)
N102 Fe1 N101 C101 179.9(6)
N301 Fe1 N101 C101 86.2(6)
N201 Fe1 N101 C101 -89.5(6)
N302 Fe1 N101 C105 -177.4(4)
N102 Fe1 N101 C105 -2.8(4)
N301 Fe1 N101 C105 -96.6(4)
N201 Fe1 N101 C105 87.7(4)
N202 Fe1 N102 C106 -173.5(4)
N101 Fe1 N102 C106 1.2(4)
N301 Fe1 N102 C106 94.0(4)
N201 Fe1 N102 C106 -93.1(5)
N202 Fe1 N102 N103 9.0(5)
N101 Fe1 N102 N103 -176.3(6)
N301 Fe1 N102 N103 -83.5(5)
N201 Fe1 N102 N103 89.3(5)
C106 N102 N103 C107 0.2(7)
Fe1 N102 N103 C107 177.8(4)
C105 N101 C101 C102 1.8(10)
Fe1 N101 C101 C102 179.0(5)
N101 C101 C102 C103 -2.3(12)
C101 C102 C103 C104 1.6(13)
C102 C103 C104 C105 -0.6(13)
C101 N101 C105 C104 -0.8(10)
Fe1 N101 C105 C104 -178.3(5)
C101 N101 C105 C106 -178.8(6)
Fe1 N101 C105 C106 3.7(7)
C103 C104 C105 N101 0.2(11)
C103 C104 C105 C106 177.9(7)
N103 N102 C106 N104 -1.2(7)
Fe1 N102 C106 N104 -179.2(4)
N103 N102 C106 C105 178.5(5)
Fe1 N102 C106 C105 0.5(7)
C111 N104 C106 N102 -180.0(6)
C107 N104 C106 N102 1.6(6)
C111 N104 C106 C105 0.5(12)
C107 N104 C106 C105 -178.0(7)
N101 C105 C106 N102 -2.8(8)
C104 C105 C106 N102 179.4(6)
N101 C105 C106 N104 176.8(6)
C104 C105 C106 N104 -1.1(12)
N102 N103 C107 C108 -178.0(7)
N102 N103 C107 N104 0.8(7)
C111 N104 C107 N103 179.8(5)
C106 N104 C107 N103 -1.5(7)
C111 N104 C107 C108 -1.2(9)
C106 N104 C107 C108 177.5(6)
N103 C107 C108 C109 179.6(6)
N104 C107 C108 C109 0.8(10)
C107 C108 C109 C110 0.4(10)
C108 C109 C110 C111 -1.3(11)
C109 C110 C111 N104 0.9(10)
C106 N104 C111 C110 -178.0(6)
C107 N104 C111 C110 0.3(9)
N202 Fe1 N201 C201 179.3(5)
N302 Fe1 N201 C201 -90.3(5)
N102 Fe1 N201 C201 86.0(5)
N101 Fe1 N201 C201 5.0(5)
N202 Fe1 N201 C205 -0.2(4)
N302 Fe1 N201 C205 90.1(4)
N102 Fe1 N201 C205 -93.5(4)
N101 Fe1 N201 C205 -174.5(4)
N302 Fe1 N202 C206 -93.6(4)
N102 Fe1 N202 C206 91.4(4)
N301 Fe1 N202 C206 -174.2(4)
N201 Fe1 N202 C206 0.7(4)
N302 Fe1 N202 N203 87.2(5)
N102 Fe1 N202 N203 -87.8(5)
N301 Fe1 N202 N203 6.6(5)
N201 Fe1 N202 N203 -178.5(5)
C206 N202 N203 C207 0.3(6)
Fe1 N202 N203 C207 179.5(4)
C205 N201 C201 C202 0.6(8)
Fe1 N201 C201 C202 -178.9(5)
N201 C201 C202 C203 0.8(10)
C201 C202 C203 C204 -2.1(10)
C202 C203 C204 C205 2.0(10)
C201 N201 C205 C204 -0.6(8)
Fe1 N201 C205 C204 178.9(5)
C201 N201 C205 C206 -179.9(5)
Fe1 N201 C205 C206 -0.3(6)
C203 C204 C205 N201 -0.7(9)
C203 C204 C205 C206 178.4(6)
N203 N202 C206 N204 -0.8(6)
Fe1 N202 C206 N204 179.8(4)
N203 N202 C206 C205 178.3(5)
Fe1 N202 C206 C205 -1.1(6)
C211 N204 C206 N202 -177.3(6)
C207 N204 C206 N202 1.0(6)
C211 N204 C206 C205 3.9(12)
C207 N204 C206 C205 -177.8(6)
N201 C205 C206 N202 0.9(7)
C204 C205 C206 N202 -178.3(6)
N201 C205 C206 N204 179.7(6)
C204 C205 C206 N204 0.5(11)
N202 N203 C207 N204 0.4(6)
N202 N203 C207 C208 -179.7(6)
C206 N204 C207 N203 -0.9(6)
C211 N204 C207 N203 177.7(5)
C206 N204 C207 C208 179.3(5)
C211 N204 C207 C208 -2.2(9)
N203 C207 C208 C209 -178.7(7)
N204 C207 C208 C209 1.2(9)
C207 C208 C209 C210 0.7(11)
C208 C209 C210 C211 -1.8(12)
C209 C210 C211 N204 0.8(11)
C206 N204 C211 C210 179.2(7)
C207 N204 C211 C210 1.1(10)
N202 Fe1 N301 C301 -87.4(5)
N302 Fe1 N301 C301 -178.1(6)
N102 Fe1 N301 C301 6.3(6)
N101 Fe1 N301 C301 87.4(5)
N202 Fe1 N301 C305 86.1(5)
N302 Fe1 N301 C305 -4.6(4)
N102 Fe1 N301 C305 179.8(4)
N101 Fe1 N301 C305 -99.1(5)
N202 Fe1 N302 C306 -88.9(5)
N101 Fe1 N302 C306 95.8(5)
N301 Fe1 N302 C306 3.2(5)
N201 Fe1 N302 C306 -169.2(5)
N202 Fe1 N302 N303 91.2(6)
N101 Fe1 N302 N303 -84.2(6)
N301 Fe1 N302 N303 -176.7(6)
N201 Fe1 N302 N303 10.8(6)
C306 N302 N303 C307 1.4(7)
Fe1 N302 N303 C307 -178.7(5)
C305 N301 C301 C302 0.2(9)
Fe1 N301 C301 C302 173.6(5)
N301 C301 C302 C303 -0.5(10)
C301 C302 C303 C304 0.3(10)
C302 C303 C304 C305 0.2(10)
C301 N301 C305 C304 0.4(9)
Fe1 N301 C305 C304 -173.8(5)
C301 N301 C305 C306 179.0(6)
Fe1 N301 C305 C306 4.9(7)
C303 C304 C305 N301 -0.6(10)
C303 C304 C305 C306 -179.0(6)
N303 N302 C306 N304 -1.1(7)
Fe1 N302 C306 N304 179.0(4)
N303 N302 C306 C305 178.5(5)
Fe1 N302 C306 C305 -1.5(8)
C311 N304 C306 N302 -178.4(6)
C307 N304 C306 N302 0.3(7)
C311 N304 C306 C305 2.2(12)
C307 N304 C306 C305 -179.1(7)
N301 C305 C306 N302 -2.3(8)
C304 C305 C306 N302 176.3(6)
N301 C305 C306 N304 177.2(7)
C304 C305 C306 N304 -4.3(12)
N302 N303 C307 N304 -1.1(7)
N302 N303 C307 C308 179.9(7)
C306 N304 C307 N303 0.5(7)
C311 N304 C307 N303 179.4(6)
C306 N304 C307 C308 179.6(6)
C311 N304 C307 C308 -1.5(9)
N303 C307 C308 C309 179.4(7)
N304 C307 C308 C309 0.4(10)
C307 C308 C309 C310 0.3(10)
C308 C309 C310 C311 0.0(11)
C309 C310 C311 N304 -1.0(10)
C306 N304 C311 C310 -179.8(7)
C307 N304 C311 C310 1.7(9)
O11 S10 C11 F12 64.7(11)
O13 S10 C11 F12 -177.1(10)
O12 S10 C11 F12 -57.9(11)
O11 S10 C11 F13 -63.8(10)
O13 S10 C11 F13 54.5(10)
O12 S10 C11 F13 173.7(9)
O11 S10 C11 F11 -179.5(7)
O13 S10 C11 F11 -61.3(8)
O12 S10 C11 F11 57.9(9)
O24 S20 C21 F22 -142.0(11)
O21 S20 C21 F22 58.1(16)
O23 S20 C21 F22 172.2(11)
O22 S20 C21 F22 -71.4(13)
O26 S20 C21 F22 -35.0(19)
O25 S20 C21 F22 62.5(13)
O24 S20 C21 F23 84.5(9)
O21 S20 C21 F23 -75.4(15)
O23 S20 C21 F23 38.7(10)
O22 S20 C21 F23 155.1(10)
O26 S20 C21 F23 -168.5(17)
O25 S20 C21 F23 -71.0(10)
O24 S20 C21 F21 -31.0(11)
O21 S20 C21 F21 169.2(15)
O23 S20 C21 F21 -76.7(11)
O22 S20 C21 F21 39.7(12)
O26 S20 C21 F21 76.0(18)
O25 S20 C21 F21 173.6(11)
C602 C600 O600 C604 70(2)
C601 C600 O600 C604 -65(2)
C603 C600 O600 C604 -174.2(16)
